data_4073480
loop_
_publ_author_name
'Bhuyan, Mouchumi'
'Laskar, Moitree'
'Mandal, Debaprasad'
'Gupta, B. D.'

_publ_section_title
;
 Co&#x2212;C Bond Reactivity andCisInfluence Relationship in
 Benzylcobaloximes with Glyoxime and Dimesitylglyoxime
;
_journal_issue 14
_journal_name_full Organometallics
_journal_page_first 3559
_journal_paper_doi 10.1021/om7003578
_journal_volume 26
_journal_year 2007
_chemical_formula_moiety 'C56 H60 Co N5 O6, 2(C H2 Cl2)'
_chemical_formula_sum 'C58 H64 Cl4 Co N5 O6'
_chemical_formula_weight 1127.87
_chemical_name_common 2-naphthylCH2(O2)Co(dmestgH)2Py
_chemical_name_systematic
;
 ?
;
_space_group_IT_number 4
_symmetry_cell_setting monoclinic
_symmetry_Int_Tables_number 4
_symmetry_space_group_name_Hall 'P 2yb'
_symmetry_space_group_name_H-M 'P 1 21 1'
_atom_sites_solution_hydrogens geom
_atom_sites_solution_primary direct
_atom_sites_solution_secondary difmap
_audit_creation_method SHELXL-97
_cell_angle_alpha 90
_cell_angle_beta 102.9950(10)
_cell_angle_gamma 90
_cell_formula_units_Z 2
_cell_length_a 8.6212(6)
_cell_length_b 26.734(2)
_cell_length_c 13.5996(10)
_cell_measurement_reflns_used 600
_cell_measurement_temperature 100(2)
_cell_measurement_theta_max +28.0
_cell_measurement_theta_min -28.0
_cell_volume 3054.2(4)
_computing_cell_refinement 'SMART 5.628 (BRUKER, 2003)'
_computing_data_collection 'SMART 5.628 (BRUKER, 2003)'
_computing_data_reduction 'SAINT+ 6.45 (BRUKER, 2003)'
_computing_molecular_graphics 'Diamond 2.1'
_computing_publication_material 'WinGX publication routines (Farrugia, 1999)'
_computing_structure_refinement 'SHELXL-97 (Sheldrick, 1997)'
_computing_structure_solution SIR-97
_diffrn_ambient_temperature 100(2)
_diffrn_measured_fraction_theta_full 0.981
_diffrn_measured_fraction_theta_max 0.981
_diffrn_measurement_device_type 'Bruker SMART CCD area detector'
_diffrn_measurement_method \f/\w
_diffrn_radiation_monochromator graphite
_diffrn_radiation_source 'fine-focus sealed tube'
_diffrn_radiation_type MoK\a
_diffrn_radiation_wavelength 0.71073
_diffrn_reflns_av_R_equivalents 0.0307
_diffrn_reflns_av_sigmaI/netI 0.1206
_diffrn_reflns_limit_h_max 9
_diffrn_reflns_limit_h_min -11
_diffrn_reflns_limit_k_max 34
_diffrn_reflns_limit_k_min -35
_diffrn_reflns_limit_l_max 17
_diffrn_reflns_limit_l_min -11
_diffrn_reflns_number 14960
_diffrn_reflns_theta_full 28.29
_diffrn_reflns_theta_max 28.29
_diffrn_reflns_theta_min 2.16
_diffrn_standards_decay_% 0
_exptl_absorpt_coefficient_mu 0.506
_exptl_absorpt_correction_T_max 0.9280
_exptl_absorpt_correction_T_min 0.8883
_exptl_absorpt_correction_type empirical
_exptl_absorpt_process_details 'Bruker SADABS'
_exptl_crystal_colour red
_exptl_crystal_density_diffrn 1.226
_exptl_crystal_density_method 'not measured'
_exptl_crystal_description block
_exptl_crystal_F_000 1180
_exptl_crystal_size_max 0.24
_exptl_crystal_size_mid 0.22
_exptl_crystal_size_min 0.15
_refine_diff_density_max 0.866
_refine_diff_density_min -0.380
_refine_diff_density_rms 0.078
_refine_ls_abs_structure_details 'Flack H D (1983), Acta Cryst. A39, 876-881, 3022 Friedel pairs'
_refine_ls_abs_structure_Flack 0.14(2)
_refine_ls_extinction_coef n/a
_refine_ls_extinction_method none
_refine_ls_goodness_of_fit_ref 0.928
_refine_ls_hydrogen_treatment constr
_refine_ls_matrix_type full
_refine_ls_number_parameters 677
_refine_ls_number_reflns 10776
_refine_ls_number_restraints 1
_refine_ls_restrained_S_all 0.928
_refine_ls_R_factor_all 0.0851
_refine_ls_R_factor_gt 0.0667
_refine_ls_shift/su_max 0.007
_refine_ls_shift/su_mean 0.000
_refine_ls_structure_factor_coef Fsqd
_refine_ls_weighting_details 'calc w=1/[\s^2^(Fo^2^)+(0.0589P)^2^+0.0000P] where P=(Fo^2^+2Fc^2^)/3'
_refine_ls_weighting_scheme calc
_refine_ls_wR_factor_gt 0.1441
_refine_ls_wR_factor_ref 0.1515
_reflns_number_gt 7621
_reflns_number_total 10776
_reflns_threshold_expression >2sigma(I)
_cod_data_source_file om7003578-file003.cif
_cod_data_source_block 5a
_cod_original_sg_symbol_H-M 'P 21'
_cod_database_code 4073480

loop_
_symmetry_equiv_pos_as_xyz
'x, y, z'
'-x, y+1/2, -z'

loop_
_atom_site_label
_atom_site_type_symbol
_atom_site_fract_x
_atom_site_fract_y
_atom_site_fract_z
_atom_site_U_iso_or_equiv
_atom_site_adp_type
_atom_site_occupancy
_atom_site_symmetry_multiplicity
_atom_site_calc_flag
_atom_site_refinement_flags
Co1 Co 0.99832(9) 0.11182(4) 0.25559(5) 0.01635(13) Uani 1 1 d .
Cl1 Cl 0.6901(4) 0.10667(9) 0.68704(14) 0.0933(10) Uani 1 1 d .
Cl2 Cl 0.8172(4) 0.18146(7) 0.83581(18) 0.0784(7) Uani 1 1 d .
Cl3 Cl 0.1610(4) 0.04761(9) 0.67586(19) 0.0955(10) Uani 1 1 d .
Cl4 Cl 0.2933(4) 0.12174(9) 0.82355(16) 0.0949(10) Uani 1 1 d .
O1 O 1.2021(5) 0.10418(14) 0.4522(3) 0.0244(9) Uani 1 1 d .
H1 H 1.2029 0.0757 0.4286 0.037 Uiso 1 1 d .
O2 O 0.8528(5) 0.19905(14) 0.1575(3) 0.0271(9) Uani 1 1 d .
H2O H 0.8222 0.1665 0.1050 0.041 Uiso 1 1 d .
O3 O 0.8060(4) 0.12140(13) 0.0587(3) 0.0187(8) Uani 1 1 d .
O4 O 1.1552(5) 0.02536(14) 0.3509(3) 0.0222(8) Uani 1 1 d .
O5 O 1.1813(5) 0.11744(17) 0.2035(3) 0.0344(9) Uani 1 1 d .
O6 O 1.2297(5) 0.16598(14) 0.1861(3) 0.0362(9) Uani 1 1 d .
N1 N 1.1131(5) 0.13479(16) 0.3825(3) 0.0159(9) Uani 1 1 d .
N2 N 0.9408(5) 0.18022(16) 0.2412(3) 0.0178(9) Uani 1 1 d .
N3 N 0.8852(5) 0.09032(17) 0.1267(3) 0.0203(10) Uani 1 1 d .
N4 N 1.0584(6) 0.04352(17) 0.2664(3) 0.0214(10) Uani 1 1 d .
N5 N 0.8152(5) 0.09596(16) 0.3154(3) 0.0224(10) Uani 1 1 d .
C1 C 1.0977(6) 0.18138(18) 0.4055(4) 0.0153(10) Uani 1 1 d .
C2 C 0.9955(6) 0.20889(19) 0.3192(4) 0.0160(10) Uani 1 1 d .
C3 C 1.1705(6) 0.2044(2) 0.5043(4) 0.0178(11) Uani 1 1 d .
C4 C 1.0753(7) 0.2187(2) 0.5691(4) 0.0234(12) Uani 1 1 d .
C5 C 1.1477(7) 0.2390(2) 0.6641(4) 0.0254(12) Uani 1 1 d .
H5 H 1.0829 0.2502 0.7077 0.030 Uiso 1 1 calc R
C6 C 1.3095(8) 0.2429(2) 0.6944(4) 0.0287(13) Uani 1 1 d .
C7 C 1.4049(7) 0.2271(2) 0.6307(4) 0.0248(11) Uani 1 1 d .
H7 H 1.5173 0.2299 0.6523 0.030 Uiso 1 1 calc R
C8 C 1.3399(7) 0.2074(2) 0.5369(4) 0.0238(12) Uani 1 1 d .
C9 C 0.8963(7) 0.2137(3) 0.5404(4) 0.0284(14) Uani 1 1 d .
H9A H 0.8509 0.2422 0.4983 0.043 Uiso 1 1 calc R
H9B H 0.8544 0.2131 0.6017 0.043 Uiso 1 1 calc R
H9C H 0.8677 0.1825 0.5027 0.043 Uiso 1 1 calc R
C10 C 1.3849(9) 0.2653(3) 0.7979(5) 0.0430(17) Uani 1 1 d .
H10A H 1.3137 0.2600 0.8439 0.065 Uiso 1 1 calc R
H10B H 1.4019 0.3012 0.7907 0.065 Uiso 1 1 calc R
H10C H 1.4872 0.2489 0.8252 0.065 Uiso 1 1 calc R
C11 C 1.4476(7) 0.1880(2) 0.4721(4) 0.0246(12) Uani 1 1 d .
H11A H 1.5353 0.2116 0.4742 0.037 Uiso 1 1 calc R
H11B H 1.3868 0.1844 0.4024 0.037 Uiso 1 1 calc R
H11C H 1.4908 0.1554 0.4977 0.037 Uiso 1 1 calc R
C12 C 0.9590(6) 0.26384(18) 0.3158(4) 0.0164(10) Uani 1 1 d .
C13 C 0.8044(7) 0.2794(2) 0.3066(4) 0.0227(12) Uani 1 1 d .
C14 C 0.7643(8) 0.3304(2) 0.2940(4) 0.0276(13) Uani 1 1 d .
H14 H 0.6574 0.3408 0.2886 0.033 Uiso 1 1 calc R
C15 C 0.8826(8) 0.3659(2) 0.2892(5) 0.0308(13) Uani 1 1 d .
C16 C 1.0389(7) 0.3483(2) 0.2990(4) 0.0264(12) Uani 1 1 d .
H16 H 1.1207 0.3720 0.2977 0.032 Uiso 1 1 calc R
C17 C 1.0793(7) 0.2988(2) 0.3102(4) 0.0191(11) Uani 1 1 d .
C18 C 0.6660(7) 0.2435(2) 0.3032(4) 0.0250(12) Uani 1 1 d .
H18A H 0.6099 0.2381 0.2329 0.037 Uiso 1 1 calc R
H18B H 0.5924 0.2578 0.3410 0.037 Uiso 1 1 calc R
H18C H 0.7067 0.2115 0.3334 0.037 Uiso 1 1 calc R
C19 C 0.8373(8) 0.4207(2) 0.2709(6) 0.0458(17) Uani 1 1 d .
H19A H 0.9176 0.4417 0.3142 0.069 Uiso 1 1 calc R
H19B H 0.7333 0.4266 0.2867 0.069 Uiso 1 1 calc R
H19C H 0.8316 0.4290 0.2000 0.069 Uiso 1 1 calc R
C20 C 1.2490(7) 0.2833(2) 0.3167(4) 0.0249(12) Uani 1 1 d .
H20A H 1.2984 0.3063 0.2767 0.037 Uiso 1 1 calc R
H20B H 1.2512 0.2493 0.2904 0.037 Uiso 1 1 calc R
H20C H 1.3078 0.2843 0.3873 0.037 Uiso 1 1 calc R
C21 C 0.9000(6) 0.0421(2) 0.1057(4) 0.0199(11) Uani 1 1 d .
C22 C 1.0013(7) 0.01467(19) 0.1905(4) 0.0198(11) Uani 1 1 d .
C24 C 0.6574(7) 0.02198(19) -0.0293(4) 0.0188(11) Uani 1 1 d .
C23 C 0.8231(7) 0.02172(18) 0.0058(4) 0.0189(11) Uani 1 1 d .
C25 C 0.5912(7) 0.0037(2) -0.1228(4) 0.0256(12) Uani 1 1 d .
H25 H 0.4785 0.0030 -0.1441 0.031 Uiso 1 1 calc R
C26 C 0.6817(7) -0.0139(2) -0.1892(4) 0.0263(13) Uani 1 1 d .
C27 C 0.8479(8) -0.0114(2) -0.1556(4) 0.0292(14) Uani 1 1 d .
H27 H 0.9131 -0.0220 -0.1994 0.035 Uiso 1 1 calc R
C28 C 0.9191(7) 0.0059(2) -0.0609(4) 0.0243(12) Uani 1 1 d .
C29 C 0.5487(6) 0.0434(2) 0.0346(4) 0.0246(12) Uani 1 1 d .
H29A H 0.5464 0.0799 0.0291 0.037 Uiso 1 1 calc R
H29B H 0.5890 0.0338 0.1053 0.037 Uiso 1 1 calc R
H29C H 0.4408 0.0301 0.0106 0.037 Uiso 1 1 calc R
C30 C 0.6062(9) -0.0328(3) -0.2913(5) 0.0413(16) Uani 1 1 d .
H30A H 0.6852 -0.0337 -0.3330 0.062 Uiso 1 1 calc R
H30B H 0.5184 -0.0106 -0.3225 0.062 Uiso 1 1 calc R
H30C H 0.5650 -0.0666 -0.2858 0.062 Uiso 1 1 calc R
C31 C 1.0991(7) 0.0104(2) -0.0356(5) 0.0307(14) Uani 1 1 d .
H31A H 1.1463 -0.0217 -0.0092 0.046 Uiso 1 1 calc R
H31B H 1.1319 0.0365 0.0155 0.046 Uiso 1 1 calc R
H31C H 1.1356 0.0191 -0.0966 0.046 Uiso 1 1 calc R
C32 C 1.0396(6) -0.0394(2) 0.1906(4) 0.0219(12) Uani 1 1 d .
C33 C 0.9142(7) -0.0751(2) 0.1819(4) 0.0242(12) Uani 1 1 d .
C34 C 0.9499(8) -0.1258(2) 0.1785(4) 0.0272(12) Uani 1 1 d .
H34 H 0.8684 -0.1500 0.1758 0.033 Uiso 1 1 calc R
C35 C 1.1096(7) -0.1416(2) 0.1791(5) 0.0287(13) Uani 1 1 d .
C36 C 1.2231(6) -0.1068(2) 0.1842(4) 0.0242(12) Uani 1 1 d .
H36 H 1.3274 -0.1179 0.1830 0.029 Uiso 1 1 calc R
C37 C 1.1987(7) -0.0550(2) 0.1912(4) 0.0209(11) Uani 1 1 d .
C38 C 0.7497(7) -0.0588(2) 0.1867(5) 0.0277(13) Uani 1 1 d .
H38A H 0.6929 -0.0470 0.1201 0.042 Uiso 1 1 calc R
H38B H 0.7565 -0.0316 0.2359 0.042 Uiso 1 1 calc R
H38C H 0.6921 -0.0871 0.2074 0.042 Uiso 1 1 calc R
C39 C 1.1417(7) -0.19594(19) 0.1750(5) 0.0337(13) Uani 1 1 d .
H39A H 1.2325 -0.2013 0.1439 0.051 Uiso 1 1 calc R
H39B H 1.0476 -0.2128 0.1348 0.051 Uiso 1 1 calc R
H39C H 1.1664 -0.2096 0.2436 0.051 Uiso 1 1 calc R
C40 C 1.3316(7) -0.0194(2) 0.2019(5) 0.0293(14) Uani 1 1 d .
H40A H 1.3938 -0.0198 0.2717 0.044 Uiso 1 1 calc R
H40B H 1.2895 0.0143 0.1847 0.044 Uiso 1 1 calc R
H40C H 1.3999 -0.0290 0.1564 0.044 Uiso 1 1 calc R
C41 C 0.6683(6) 0.10731(18) 0.2749(4) 0.0268(10) Uani 1 1 d .
H41 H 0.6506 0.1268 0.2151 0.032 Uiso 1 1 calc R
C42 C 0.5359(6) 0.09423(19) 0.3091(4) 0.0333(13) Uani 1 1 d .
H42 H 0.4322 0.1042 0.2746 0.040 Uiso 1 1 calc R
C43 C 0.5612(6) 0.0654(2) 0.3972(4) 0.0379(14) Uani 1 1 d .
H43 H 0.4734 0.0553 0.4239 0.045 Uiso 1 1 calc R
C44 C 0.7126(7) 0.0517(2) 0.4448(5) 0.0386(14) Uani 1 1 d .
H44 H 0.7302 0.0315 0.5037 0.046 Uiso 1 1 calc R
C45 C 0.8413(7) 0.0678(2) 0.4057(4) 0.0319(12) Uani 1 1 d .
H45 H 0.9469 0.0597 0.4401 0.038 Uiso 1 1 calc R
C46 C 1.2119(9) 0.1722(2) 0.0785(5) 0.0463(17) Uani 1 1 d .
H46A H 1.1015 0.1647 0.0421 0.056 Uiso 1 1 calc R
H46B H 1.2854 0.1497 0.0530 0.056 Uiso 1 1 calc R
C47 C 1.2520(8) 0.2258(2) 0.0645(5) 0.0415(15) Uani 1 1 d .
C48 C 1.1501(9) 0.2626(3) 0.0633(5) 0.0507(17) Uani 1 1 d .
H48 H 1.0438 0.2549 0.0665 0.061 Uiso 1 1 calc R
C49 C 1.1956(8) 0.3146(2) 0.0573(4) 0.0428(15) Uani 1 1 d .
H49 H 1.1211 0.3407 0.0585 0.051 Uiso 1 1 calc R
C50 C 1.3459(7) 0.3253(2) 0.0501(4) 0.0350(13) Uani 1 1 d .
C51 C 1.3983(8) 0.3756(2) 0.0441(5) 0.0463(16) Uani 1 1 d .
H51 H 1.3262 0.4020 0.0479 0.056 Uiso 1 1 calc R
C52 C 1.5506(9) 0.3876(2) 0.0330(5) 0.0485(16) Uani 1 1 d .
H52 H 1.5798 0.4213 0.0251 0.058 Uiso 1 1 calc R
C53 C 1.6623(8) 0.3476(2) 0.0338(5) 0.0445(15) Uani 1 1 d .
H53 H 1.7683 0.3546 0.0288 0.053 Uiso 1 1 calc R
C54 C 1.6113(7) 0.2974(2) 0.0424(4) 0.0381(13) Uani 1 1 d .
H54 H 1.6847 0.2709 0.0428 0.046 Uiso 1 1 calc R
C55 C 1.4598(7) 0.28649(18) 0.0500(4) 0.0270(11) Uani 1 1 d .
C56 C 1.4104(8) 0.2360(2) 0.0564(4) 0.0413(14) Uani 1 1 d .
H56 H 1.4828 0.2094 0.0552 0.050 Uiso 1 1 calc R
C57 C 0.7520(12) 0.1208(3) 0.8139(6) 0.0629(12) Uani 1 1 d .
H57A H 0.6625 0.1150 0.8472 0.075 Uiso 1 1 calc R
H57B H 0.8393 0.0978 0.8450 0.075 Uiso 1 1 calc R
C58 C 0.2110(12) 0.1080(3) 0.6970(5) 0.069(2) Uani 1 1 d .
H58A H 0.1148 0.1289 0.6737 0.083 Uiso 1 1 calc R
H58B H 0.2886 0.1172 0.6563 0.083 Uiso 1 1 calc R

loop_
_atom_site_aniso_label
_atom_site_aniso_U_11
_atom_site_aniso_U_22
_atom_site_aniso_U_33
_atom_site_aniso_U_23
_atom_site_aniso_U_13
_atom_site_aniso_U_12
Co1 0.0146(2) 0.0169(2) 0.0167(3) -0.0010(2) 0.0017(2) 0.00099(19)
Cl1 0.191(3) 0.0448(12) 0.0331(9) 0.0052(10) 0.0025(14) -0.0058(17)
Cl2 0.114(2) 0.0344(11) 0.0701(14) 0.0125(9) -0.0155(14) -0.0171(11)
Cl3 0.154(3) 0.0568(15) 0.0658(14) 0.0168(12) 0.0047(16) -0.0478(15)
Cl4 0.173(3) 0.0575(16) 0.0430(11) 0.0076(10) 0.0010(15) -0.0085(17)
O1 0.034(2) 0.018(2) 0.0176(16) 0.0026(15) -0.0026(16) 0.0028(17)
O2 0.034(2) 0.020(2) 0.022(2) 0.0002(16) -0.0042(18) 0.0019(17)
O3 0.0187(17) 0.016(2) 0.0174(16) 0.0006(14) -0.0032(14) 0.0031(14)
O4 0.023(2) 0.0200(19) 0.0204(19) 0.0032(15) -0.0024(16) 0.0086(16)
O5 0.0220(18) 0.049(3) 0.034(2) 0.007(2) 0.0103(17) -0.0054(19)
O6 0.044(2) 0.039(2) 0.028(2) 0.0029(17) 0.0106(19) -0.0039(17)
N1 0.017(2) 0.017(2) 0.0122(19) 0.0017(16) 0.0005(17) 0.0050(17)
N2 0.015(2) 0.018(2) 0.017(2) 0.0012(18) -0.0027(17) -0.0005(18)
N3 0.012(2) 0.025(2) 0.023(2) -0.0034(19) 0.0020(19) -0.0035(18)
N4 0.020(3) 0.026(3) 0.019(2) 0.0006(19) 0.0050(19) 0.002(2)
N5 0.018(2) 0.026(2) 0.024(2) -0.0030(17) 0.0063(19) -0.0058(16)
C1 0.014(2) 0.012(2) 0.018(2) 0.0042(19) 0.000(2) -0.0024(18)
C2 0.011(2) 0.016(3) 0.022(3) 0.0030(19) 0.006(2) 0.0013(19)
C3 0.014(2) 0.027(3) 0.011(2) 0.001(2) 0.001(2) -0.001(2)
C4 0.031(3) 0.018(3) 0.024(3) 0.001(2) 0.010(3) 0.003(2)
C5 0.031(3) 0.027(3) 0.015(2) -0.006(2) -0.002(2) 0.002(2)
C6 0.040(4) 0.019(3) 0.024(3) -0.001(2) 0.000(3) 0.001(2)
C7 0.019 0.029(3) 0.021(3) -0.002(2) -0.007(2) -0.014(2)
C8 0.021(3) 0.027(3) 0.023(3) 0.007(2) 0.003(2) 0.000(2)
C9 0.018(3) 0.046(4) 0.020(3) 0.000(3) 0.003(2) 0.000(3)
C10 0.043(4) 0.051(4) 0.025(3) -0.017(3) -0.015(3) 0.001(3)
C11 0.022(3) 0.030(3) 0.021(3) 0.002(2) 0.002(2) 0.001(2)
C12 0.020(3) 0.011(2) 0.020(3) 0.002(2) 0.009(2) 0.000(2)
C13 0.022(3) 0.024(3) 0.023(3) 0.002(2) 0.007(2) -0.002(2)
C14 0.032(3) 0.026(3) 0.029(3) -0.002(2) 0.017(3) -0.001(2)
C15 0.039(3) 0.019(3) 0.040(3) 0.001(2) 0.019(3) -0.003(2)
C16 0.022(3) 0.024(3) 0.032(3) -0.011(2) 0.005(2) -0.012(2)
C17 0.018(3) 0.025(3) 0.014(2) -0.007(2) 0.003(2) -0.002(2)
C18 0.026(3) 0.018(3) 0.032(3) 0.000(2) 0.008(3) -0.009(2)
C19 0.046(4) 0.030(3) 0.062(5) 0.012(3) 0.013(4) 0.003(3)
C20 0.018(3) 0.030(3) 0.028(3) 0.006(3) 0.009(2) -0.004(2)
C21 0.013(2) 0.027(3) 0.021(3) -0.005(2) 0.006(2) -0.001(2)
C22 0.018(3) 0.019(3) 0.021(3) 0.001(2) 0.001(2) -0.004(2)
C24 0.028(3) 0.009(2) 0.021(3) -0.0024(19) 0.008(2) -0.0032(19)
C23 0.030(3) 0.008(2) 0.018(2) 0.0003(19) 0.004(2) 0.000(2)
C25 0.024(2) 0.020(3) 0.030(3) 0.005(2) 0.002(2) -0.002(2)
C26 0.019(3) 0.031(3) 0.027(3) -0.008(2) -0.001(2) -0.006(2)
C27 0.042(4) 0.023(3) 0.028(3) -0.006(2) 0.019(3) -0.002(2)
C28 0.019(3) 0.023(3) 0.027(3) 0.006(2) -0.002(2) -0.004(2)
C29 0.016(3) 0.026(3) 0.033(3) -0.006(2) 0.009(2) -0.001(2)
C30 0.052(4) 0.043(4) 0.030(3) -0.011(3) 0.011(3) 0.004(3)
C31 0.024(3) 0.033(3) 0.038(3) -0.011(3) 0.012(3) 0.002(2)
C32 0.018(3) 0.027(3) 0.019(3) -0.003(2) 0.002(2) 0.001(2)
C33 0.025(3) 0.015(3) 0.034(3) 0.005(2) 0.010(3) -0.004(2)
C34 0.037(3) 0.017(3) 0.030(3) -0.003(2) 0.011(3) 0.001(2)
C35 0.032(3) 0.019(3) 0.035(3) 0.009(2) 0.008(3) 0.012(2)
C36 0.012(2) 0.020(3) 0.040(3) 0.003(2) 0.003(2) 0.0056(19)
C37 0.022(3) 0.019(3) 0.019(2) 0.004(2) -0.001(2) 0.006(2)
C38 0.030(3) 0.025(3) 0.030(3) -0.006(3) 0.010(3) -0.002(2)
C39 0.034(3) 0.015(2) 0.052(4) 0.003(2) 0.009(3) 0.004(2)
C40 0.020(3) 0.036(3) 0.033(3) 0.011(3) 0.009(3) 0.010(2)
C41 0.030(2) 0.024(2) 0.025(2) -0.007(2) 0.004(2) 0.010(2)
C42 0.021(3) 0.034(3) 0.041(3) -0.004(2) -0.002(2) 0.005(2)
C43 0.026(3) 0.053(4) 0.038(3) -0.014(3) 0.014(3) -0.005(2)
C44 0.035(3) 0.046(4) 0.038(3) 0.000(3) 0.016(3) -0.002(3)
C45 0.027(3) 0.032(3) 0.036(3) 0.008(2) 0.003(2) 0.005(2)
C46 0.058(5) 0.046(4) 0.030(3) 0.002(3) 0.000(3) -0.001(3)
C47 0.060(4) 0.040(3) 0.028(3) -0.001(3) 0.018(3) -0.020(3)
C48 0.048(4) 0.065(4) 0.041(4) -0.004(3) 0.013(3) -0.020(3)
C49 0.054(4) 0.050(4) 0.027(3) 0.011(3) 0.017(3) 0.007(3)
C50 0.045(3) 0.036(3) 0.024(3) 0.003(2) 0.008(3) -0.003(2)
C51 0.073(5) 0.030(3) 0.036(4) -0.004(3) 0.013(4) -0.008(3)
C52 0.067(4) 0.041(3) 0.036(4) 0.001(3) 0.010(3) -0.012(3)
C53 0.040(3) 0.059(4) 0.033(3) 0.006(3) 0.004(3) -0.010(3)
C54 0.052(4) 0.031(3) 0.029(3) 0.001(2) 0.003(3) 0.001(2)
C55 0.045(3) 0.024(2) 0.010(2) 0.0001(19) 0.001(2) 0.002(2)
C56 0.066(4) 0.020(3) 0.034(3) 0.002(2) 0.000(3) 0.001(3)
C57 0.112 0.029 0.043(4) -0.003(3) 0.008(4) -0.037(3)
C58 0.123(7) 0.041(4) 0.039(4) 0.020(4) 0.006(4) 0.004(5)

loop_
_atom_type_symbol
_atom_type_description
_atom_type_scat_dispersion_real
_atom_type_scat_dispersion_imag
_atom_type_scat_source
C C 0.0033 0.0016 'International Tables Vol C Tables 4.2.6.8 and 6.1.1.4'
H H 0.0000 0.0000 'International Tables Vol C Tables 4.2.6.8 and 6.1.1.4'
N N 0.0061 0.0033 'International Tables Vol C Tables 4.2.6.8 and 6.1.1.4'
O O 0.0106 0.0060 'International Tables Vol C Tables 4.2.6.8 and 6.1.1.4'
Cl Cl 0.1484 0.1585 'International Tables Vol C Tables 4.2.6.8 and 6.1.1.4'
Co Co 0.3494 0.9721 'International Tables Vol C Tables 4.2.6.8 and 6.1.1.4'

loop_
_geom_angle_atom_site_label_1
_geom_angle_atom_site_label_2
_geom_angle_atom_site_label_3
_geom_angle
_geom_angle_publ_flag
O5 Co1 N1 90.36(18) ?
O5 Co1 N3 88.67(19) ?
N1 Co1 N3 178.4(2) ?
O5 Co1 N2 96.1(2) ?
N1 Co1 N2 81.45(19) ?
N3 Co1 N2 97.43(19) ?
O5 Co1 N4 82.4(2) ?
N1 Co1 N4 99.48(19) ?
N3 Co1 N4 81.6(2) ?
N2 Co1 N4 178.2(2) ?
O5 Co1 N5 171.8(2) yes
N1 Co1 N5 89.79(19) ?
N3 Co1 N5 91.34(18) ?
N2 Co1 N5 91.99(18) ?
N4 Co1 N5 89.50(19) ?
N1 O1 H1 109.7 ?
N2 O2 H2O 105.2 ?
N3 O3 H2O 104.7 ?
O6 O5 Co1 116.5(3) yes
O5 O6 C46 108.1(4) yes
C1 N1 O1 119.0(4) ?
C1 N1 Co1 118.1(3) ?
O1 N1 Co1 122.8(3) ?
C2 N2 O2 120.6(4) ?
C2 N2 Co1 116.4(4) ?
O2 N2 Co1 123.0(3) ?
O3 N3 C21 121.4(4) ?
O3 N3 Co1 122.5(3) ?
C21 N3 Co1 116.0(4) ?
C22 N4 O4 121.1(5) ?
C22 N4 Co1 117.7(4) ?
O4 N4 Co1 121.2(3) ?
C41 N5 C45 116.2(4) ?
C41 N5 Co1 124.6(4) ?
C45 N5 Co1 119.0(4) ?
N1 C1 C3 124.8(5) ?
N1 C1 C2 111.0(4) ?
C3 C1 C2 124.3(5) ?
N2 C2 C1 113.0(4) ?
N2 C2 C12 120.9(5) ?
C1 C2 C12 126.1(5) ?
C4 C3 C8 119.8(5) ?
C4 C3 C1 120.0(5) ?
C8 C3 C1 120.0(4) ?
C3 C4 C5 119.0(5) ?
C3 C4 C9 121.9(5) ?
C5 C4 C9 119.1(5) ?
C6 C5 C4 121.2(5) ?
C6 C5 H5 119.4 ?
C4 C5 H5 119.4 ?
C5 C6 C7 119.7(5) ?
C5 C6 C10 120.0(6) ?
C7 C6 C10 120.3(6) ?
C8 C7 C6 121.4(5) ?
C8 C7 H7 119.3 ?
C6 C7 H7 119.3 ?
C7 C8 C3 118.9(5) ?
C7 C8 C11 119.8(5) ?
C3 C8 C11 121.3(5) ?
C4 C9 H9A 109.5 ?
C4 C9 H9B 109.5 ?
H9A C9 H9B 109.5 ?
C4 C9 H9C 109.5 ?
H9A C9 H9C 109.5 ?
H9B C9 H9C 109.5 ?
C6 C10 H10A 109.5 ?
C6 C10 H10B 109.5 ?
H10A C10 H10B 109.5 ?
C6 C10 H10C 109.5 ?
H10A C10 H10C 109.5 ?
H10B C10 H10C 109.5 ?
C8 C11 H11A 109.5 ?
C8 C11 H11B 109.5 ?
H11A C11 H11B 109.5 ?
C8 C11 H11C 109.5 ?
H11A C11 H11C 109.5 ?
H11B C11 H11C 109.5 ?
C13 C12 C17 120.3(5) ?
C13 C12 C2 119.4(5) ?
C17 C12 C2 119.9(5) ?
C12 C13 C14 120.7(5) ?
C12 C13 C18 123.3(5) ?
C14 C13 C18 116.0(5) ?
C15 C14 C13 120.0(6) ?
C15 C14 H14 120.0 ?
C13 C14 H14 120.0 ?
C16 C15 C14 117.3(5) ?
C16 C15 C19 122.9(5) ?
C14 C15 C19 119.7(6) ?
C17 C16 C15 123.3(5) ?
C17 C16 H16 118.4 ?
C15 C16 H16 118.4 ?
C16 C17 C12 118.4(5) ?
C16 C17 C20 119.5(5) ?
C12 C17 C20 122.1(5) ?
C13 C18 H18A 109.5 ?
C13 C18 H18B 109.5 ?
H18A C18 H18B 109.5 ?
C13 C18 H18C 109.5 ?
H18A C18 H18C 109.5 ?
H18B C18 H18C 109.5 ?
C15 C19 H19A 109.5 ?
C15 C19 H19B 109.5 ?
H19A C19 H19B 109.5 ?
C15 C19 H19C 109.5 ?
H19A C19 H19C 109.5 ?
H19B C19 H19C 109.5 ?
C17 C20 H20A 109.5 ?
C17 C20 H20B 109.5 ?
H20A C20 H20B 109.5 ?
C17 C20 H20C 109.5 ?
H20A C20 H20C 109.5 ?
H20B C20 H20C 109.5 ?
N3 C21 C22 112.4(5) ?
N3 C21 C23 120.6(5) ?
C22 C21 C23 126.9(5) ?
N4 C22 C21 112.3(5) ?
N4 C22 C32 122.4(5) ?
C21 C22 C32 125.3(5) ?
C25 C24 C23 119.8(5) ?
C25 C24 C29 119.0(5) ?
C23 C24 C29 121.2(5) ?
C24 C23 C28 118.6(5) ?
C24 C23 C21 121.6(4) ?
C28 C23 C21 119.4(5) ?
C24 C25 C26 123.1(5) ?
C24 C25 H25 118.5 ?
C26 C25 H25 118.5 ?
C25 C26 C27 116.7(5) ?
C25 C26 C30 121.8(5) ?
C27 C26 C30 121.5(5) ?
C28 C27 C26 121.9(5) ?
C28 C27 H27 119.0 ?
C26 C27 H27 119.0 ?
C27 C28 C23 119.7(5) ?
C27 C28 C31 117.2(5) ?
C23 C28 C31 123.0(5) ?
C24 C29 H29A 109.5 ?
C24 C29 H29B 109.5 ?
H29A C29 H29B 109.5 ?
C24 C29 H29C 109.5 ?
H29A C29 H29C 109.5 ?
H29B C29 H29C 109.5 ?
C26 C30 H30A 109.5 ?
C26 C30 H30B 109.5 ?
H30A C30 H30B 109.5 ?
C26 C30 H30C 109.5 ?
H30A C30 H30C 109.5 ?
H30B C30 H30C 109.5 ?
C28 C31 H31A 109.5 ?
C28 C31 H31B 109.5 ?
H31A C31 H31B 109.5 ?
C28 C31 H31C 109.5 ?
H31A C31 H31C 109.5 ?
H31B C31 H31C 109.5 ?
C33 C32 C37 120.9(5) ?
C33 C32 C22 119.2(5) ?
C37 C32 C22 119.7(5) ?
C34 C33 C32 119.0(5) ?
C34 C33 C38 120.2(5) ?
C32 C33 C38 120.6(5) ?
C33 C34 C35 120.3(6) ?
C33 C34 H34 119.9 ?
C35 C34 H34 119.9 ?
C36 C35 C34 118.9(5) ?
C36 C35 C39 122.8(5) ?
C34 C35 C39 118.3(5) ?
C35 C36 C37 124.6(5) ?
C35 C36 H36 117.7 ?
C37 C36 H36 117.7 ?
C36 C37 C32 116.3(5) ?
C36 C37 C40 121.2(5) ?
C32 C37 C40 122.5(5) ?
C33 C38 H38A 109.5 ?
C33 C38 H38B 109.5 ?
H38A C38 H38B 109.5 ?
C33 C38 H38C 109.5 ?
H38A C38 H38C 109.5 ?
H38B C38 H38C 109.5 ?
C35 C39 H39A 109.5 ?
C35 C39 H39B 109.5 ?
H39A C39 H39B 109.5 ?
C35 C39 H39C 109.5 ?
H39A C39 H39C 109.5 ?
H39B C39 H39C 109.5 ?
C37 C40 H40A 109.5 ?
C37 C40 H40B 109.5 ?
H40A C40 H40B 109.5 ?
C37 C40 H40C 109.5 ?
H40A C40 H40C 109.5 ?
H40B C40 H40C 109.5 ?
N5 C41 C42 127.2(5) ?
N5 C41 H41 116.4 ?
C42 C41 H41 116.4 ?
C41 C42 C43 116.7(5) ?
C41 C42 H42 121.7 ?
C43 C42 H42 121.7 ?
C44 C43 C42 120.0(5) ?
C44 C43 H43 120.0 ?
C42 C43 H43 120.0 ?
C43 C44 C45 119.4(6) ?
C43 C44 H44 120.3 ?
C45 C44 H44 120.3 ?
C44 C45 N5 120.5(5) ?
C44 C45 H45 119.7 ?
N5 C45 H45 119.7 ?
O6 C46 C47 105.3(5) yes
O6 C46 H46A 110.7 ?
C47 C46 H46A 110.7 ?
O6 C46 H46B 110.7 ?
C47 C46 H46B 110.7 ?
H46A C46 H46B 108.8 ?
C48 C47 C56 120.4(6) ?
C48 C47 C46 123.0(6) ?
C56 C47 C46 116.5(6) ?
C47 C48 C49 121.9(6) ?
C47 C48 H48 119.1 ?
C49 C48 H48 119.1 ?
C50 C49 C48 118.8(6) ?
C50 C49 H49 120.6 ?
C48 C49 H49 120.6 ?
C49 C50 C51 121.6(6) ?
C49 C50 C55 121.1(5) ?
C51 C50 C55 117.2(5) ?
C52 C51 C50 122.9(6) ?
C52 C51 H51 118.6 ?
C50 C51 H51 118.6 ?
C51 C52 C53 118.4(6) ?
C51 C52 H52 120.8 ?
C53 C52 H52 120.8 ?
C54 C53 C52 118.8(6) ?
C54 C53 H53 120.6 ?
C52 C53 H53 120.6 ?
C55 C54 C53 121.7(6) ?
C55 C54 H54 119.1 ?
C53 C54 H54 119.1 ?
C54 C55 C56 120.8(5) ?
C54 C55 C50 120.9(5) ?
C56 C55 C50 118.3(5) ?
C47 C56 C55 119.5(5) ?
C47 C56 H56 120.2 ?
C55 C56 H56 120.2 ?
Cl2 C57 Cl1 113.2(4) ?
Cl2 C57 H57A 108.9 ?
Cl1 C57 H57A 108.9 ?
Cl2 C57 H57B 108.9 ?
Cl1 C57 H57B 108.9 ?
H57A C57 H57B 107.8 ?
Cl3 C58 Cl4 113.7(4) ?
Cl3 C58 H58A 108.8 ?
Cl4 C58 H58A 108.8 ?
Cl3 C58 H58B 108.8 ?
Cl4 C58 H58B 108.8 ?
H58A C58 H58B 107.7 ?

loop_
_geom_bond_atom_site_label_1
_geom_bond_atom_site_label_2
_geom_bond_distance
_geom_bond_publ_flag
Co1 O5 1.875(4) yes
Co1 N1 1.889(4) ?
Co1 N3 1.893(4) ?
Co1 N2 1.893(4) ?
Co1 N4 1.894(5) ?
Co1 N5 1.978(4) yes
Cl1 C57 1.729(8) ?
Cl2 C57 1.721(7) ?
Cl3 C58 1.680(9) ?
Cl4 C58 1.747(8) ?
O1 N1 1.353(5) ?
O1 H1 0.8266 ?
O2 N2 1.318(5) ?
O2 H2O 1.1185 ?
O3 N3 1.314(5) ?
O3 H2O 1.3527 ?
O4 N4 1.350(6) ?
O5 O6 1.399(5) yes
O6 C46 1.446(7) yes
N1 C1 1.298(6) ?
N2 C2 1.308(6) ?
N3 C21 1.333(7) ?
N4 C22 1.294(7) ?
N5 C41 1.298(6) ?
N5 C45 1.414(7) ?
C1 C3 1.482(7) ?
C1 C2 1.493(7) ?
C2 C12 1.501(7) ?
C3 C4 1.386(7) ?
C3 C8 1.430(8) ?
C4 C5 1.412(8) ?
C4 C9 1.510(8) ?
C5 C6 1.367(9) ?
C5 H5 0.9500 ?
C6 C7 1.388(8) ?
C6 C10 1.532(8) ?
C7 C8 1.377(8) ?
C7 H7 0.9500 ?
C8 C11 1.508(7) ?
C9 H9A 0.9800 ?
C9 H9B 0.9800 ?
C9 H9C 0.9800 ?
C10 H10A 0.9800 ?
C10 H10B 0.9800 ?
C10 H10C 0.9800 ?
C11 H11A 0.9800 ?
C11 H11B 0.9800 ?
C11 H11C 0.9800 ?
C12 C13 1.375(7) ?
C12 C17 1.410(7) ?
C13 C14 1.408(8) ?
C13 C18 1.524(7) ?
C14 C15 1.405(8) ?
C14 H14 0.9500 ?
C15 C16 1.406(9) ?
C15 C19 1.521(8) ?
C16 C17 1.369(8) ?
C16 H16 0.9500 ?
C17 C20 1.504(8) ?
C18 H18A 0.9800 ?
C18 H18B 0.9800 ?
C18 H18C 0.9800 ?
C19 H19A 0.9800 ?
C19 H19B 0.9800 ?
C19 H19C 0.9800 ?
C20 H20A 0.9800 ?
C20 H20B 0.9800 ?
C20 H20C 0.9800 ?
C21 C22 1.475(7) ?
C21 C23 1.475(7) ?
C22 C32 1.483(7) ?
C24 C25 1.362(8) ?
C24 C23 1.401(8) ?
C24 C29 1.525(7) ?
C23 C28 1.422(7) ?
C25 C26 1.401(8) ?
C25 H25 0.9500 ?
C26 C27 1.405(9) ?
C26 C30 1.483(8) ?
C27 C28 1.376(8) ?
C27 H27 0.9500 ?
C28 C31 1.517(8) ?
C29 H29A 0.9800 ?
C29 H29B 0.9800 ?
C29 H29C 0.9800 ?
C30 H30A 0.9800 ?
C30 H30B 0.9800 ?
C30 H30C 0.9800 ?
C31 H31A 0.9800 ?
C31 H31B 0.9800 ?
C31 H31C 0.9800 ?
C32 C33 1.426(7) ?
C32 C37 1.432(7) ?
C33 C34 1.393(8) ?
C33 C38 1.500(8) ?
C34 C35 1.438(8) ?
C34 H34 0.9500 ?
C35 C36 1.341(8) ?
C35 C39 1.483(7) ?
C36 C37 1.408(7) ?
C36 H36 0.9500 ?
C37 C40 1.470(8) ?
C38 H38A 0.9800 ?
C38 H38B 0.9800 ?
C38 H38C 0.9800 ?
C39 H39A 0.9800 ?
C39 H39B 0.9800 ?
C39 H39C 0.9800 ?
C40 H40A 0.9800 ?
C40 H40B 0.9800 ?
C40 H40C 0.9800 ?
C41 C42 1.370(7) ?
C41 H41 0.9500 ?
C42 C43 1.400(8) ?
C42 H42 0.9500 ?
C43 C44 1.370(8) ?
C43 H43 0.9500 ?
C44 C45 1.401(7) ?
C44 H44 0.9500 ?
C45 H45 0.9500 ?
C46 C47 1.497(9) ?
C46 H46A 0.9900 ?
C46 H46B 0.9900 ?
C47 C48 1.316(10) ?
C47 C56 1.421(9) ?
C48 C49 1.453(9) ?
C48 H48 0.9500 ?
C49 C50 1.352(8) ?
C49 H49 0.9500 ?
C50 C51 1.425(8) ?
C50 C55 1.429(8) ?
C51 C52 1.392(9) ?
C51 H51 0.9500 ?
C52 C53 1.436(10) ?
C52 H52 0.9500 ?
C53 C54 1.426(8) ?
C53 H53 0.9500 ?
C54 C55 1.365(8) ?
C54 H54 0.9500 ?
C55 C56 1.423(7) ?
C56 H56 0.9500 ?
C57 H57A 0.9900 ?
C57 H57B 0.9900 ?
C58 H58A 0.9900 ?
C58 H58B 0.9900 ?

loop_
_geom_torsion_atom_site_label_1
_geom_torsion_atom_site_label_2
_geom_torsion_atom_site_label_3
_geom_torsion_atom_site_label_4
_geom_torsion
_geom_torsion_publ_flag
N1 Co1 O5 O6 -72.8(3) ?
N3 Co1 O5 O6 105.9(3) ?
N2 Co1 O5 O6 8.6(3) ?
N4 Co1 O5 O6 -172.4(3) ?
N5 Co1 O5 O6 -163.9(13) yes
Co1 O5 O6 C46 -114.0(4) yes
O5 Co1 N1 C1 99.9(4) ?
N3 Co1 N1 C1 48(9) ?
N2 Co1 N1 C1 3.8(4) ?
N4 Co1 N1 C1 -177.7(4) ?
N5 Co1 N1 C1 -88.3(4) ?
O5 Co1 N1 O1 -84.3(4) ?
N3 Co1 N1 O1 -136(9) ?
N2 Co1 N1 O1 179.5(4) ?
N4 Co1 N1 O1 -2.0(4) ?
N5 Co1 N1 O1 87.5(4) ?
O5 Co1 N2 C2 -92.0(4) ?
N1 Co1 N2 C2 -2.6(3) ?
N3 Co1 N2 C2 178.5(3) ?
N4 Co1 N2 C2 -125(8) ?
N5 Co1 N2 C2 86.9(4) ?
O5 Co1 N2 O2 86.9(4) ?
N1 Co1 N2 O2 176.3(4) ?
N3 Co1 N2 O2 -2.6(4) ?
N4 Co1 N2 O2 54(9) ?
N5 Co1 N2 O2 -94.2(4) ?
O5 Co1 N3 O3 -93.0(4) ?
N1 Co1 N3 O3 -41(9) ?
N2 Co1 N3 O3 3.0(4) ?
N4 Co1 N3 O3 -175.5(4) ?
N5 Co1 N3 O3 95.2(4) ?
O5 Co1 N3 C21 82.2(4) ?
N1 Co1 N3 C21 134(9) ?
N2 Co1 N3 C21 178.2(4) ?
N4 Co1 N3 C21 -0.3(4) ?
N5 Co1 N3 C21 -89.6(4) ?
O5 Co1 N4 C22 -90.6(4) ?
N1 Co1 N4 C22 -179.7(4) ?
N3 Co1 N4 C22 -0.8(4) ?
N2 Co1 N4 C22 -58(9) ?
N5 Co1 N4 C22 90.6(4) ?
O5 Co1 N4 O4 90.5(4) ?
N1 Co1 N4 O4 1.4(4) ?
N3 Co1 N4 O4 -179.8(4) ?
N2 Co1 N4 O4 123(8) ?
N5 Co1 N4 O4 -88.3(4) ?
O5 Co1 N5 C41 -134.6(14) ?
N1 Co1 N5 C41 134.3(4) ?
N3 Co1 N5 C41 -44.7(4) ?
N2 Co1 N5 C41 52.8(4) ?
N4 Co1 N5 C41 -126.3(4) ?
O5 Co1 N5 C45 41.5(17) ?
N1 Co1 N5 C45 -49.6(4) ?
N3 Co1 N5 C45 131.5(4) ?
N2 Co1 N5 C45 -131.1(4) ?
N4 Co1 N5 C45 49.9(4) ?
O1 N1 C1 C3 -0.3(7) ?
Co1 N1 C1 C3 175.6(4) ?
O1 N1 C1 C2 -179.9(4) ?
Co1 N1 C1 C2 -4.0(5) ?
O2 N2 C2 C1 -177.8(4) ?
Co1 N2 C2 C1 1.2(5) ?
O2 N2 C2 C12 0.3(7) ?
Co1 N2 C2 C12 179.3(3) ?
N1 C1 C2 N2 1.8(6) ?
C3 C1 C2 N2 -177.9(4) ?
N1 C1 C2 C12 -176.2(4) ?
C3 C1 C2 C12 4.1(7) ?
N1 C1 C3 C4 -109.8(6) ?
C2 C1 C3 C4 69.8(7) ?
N1 C1 C3 C8 64.3(7) ?
C2 C1 C3 C8 -116.1(6) ?
C8 C3 C4 C5 3.9(8) ?
C1 C3 C4 C5 178.0(5) ?
C8 C3 C4 C9 -176.8(5) ?
C1 C3 C4 C9 -2.7(8) ?
C3 C4 C5 C6 -2.5(9) ?
C9 C4 C5 C6 178.1(6) ?
C4 C5 C6 C7 0.5(9) ?
C4 C5 C6 C10 179.8(6) ?
C5 C6 C7 C8 0.1(9) ?
C10 C6 C7 C8 -179.2(6) ?
C6 C7 C8 C3 1.2(9) ?
C6 C7 C8 C11 -176.6(5) ?
C4 C3 C8 C7 -3.3(8) ?
C1 C3 C8 C7 -177.4(5) ?
C4 C3 C8 C11 174.6(5) ?
C1 C3 C8 C11 0.5(8) ?
N2 C2 C12 C13 65.1(7) ?
C1 C2 C12 C13 -117.0(6) ?
N2 C2 C12 C17 -107.5(6) ?
C1 C2 C12 C17 70.3(6) ?
C17 C12 C13 C14 -1.5(8) ?
C2 C12 C13 C14 -174.2(5) ?
C17 C12 C13 C18 174.8(5) ?
C2 C12 C13 C18 2.2(8) ?
C12 C13 C14 C15 0.9(9) ?
C18 C13 C14 C15 -175.7(5) ?
C13 C14 C15 C16 -0.9(9) ?
C13 C14 C15 C19 177.3(6) ?
C14 C15 C16 C17 1.6(9) ?
C19 C15 C16 C17 -176.5(6) ?
C15 C16 C17 C12 -2.3(9) ?
C15 C16 C17 C20 178.0(5) ?
C13 C12 C17 C16 2.2(8) ?
C2 C12 C17 C16 174.8(5) ?
C13 C12 C17 C20 -178.1(5) ?
C2 C12 C17 C20 -5.5(8) ?
O3 N3 C21 C22 176.5(4) ?
Co1 N3 C21 C22 1.2(5) ?
O3 N3 C21 C23 -1.9(7) ?
Co1 N3 C21 C23 -177.2(3) ?
O4 N4 C22 C21 -179.4(4) ?
Co1 N4 C22 C21 1.7(5) ?
O4 N4 C22 C32 -0.8(7) ?
Co1 N4 C22 C32 -179.7(4) ?
N3 C21 C22 N4 -1.8(6) ?
C23 C21 C22 N4 176.5(5) ?
N3 C21 C22 C32 179.6(5) ?
C23 C21 C22 C32 -2.1(8) ?
C25 C24 C23 C28 4.9(7) ?
C29 C24 C23 C28 -173.8(5) ?
C25 C24 C23 C21 178.7(5) ?
C29 C24 C23 C21 -0.1(7) ?
N3 C21 C23 C24 -62.5(7) ?
C22 C21 C23 C24 119.3(6) ?
N3 C21 C23 C28 111.2(6) ?
C22 C21 C23 C28 -67.0(7) ?
C23 C24 C25 C26 -2.6(8) ?
C29 C24 C25 C26 176.2(5) ?
C24 C25 C26 C27 -0.9(9) ?
C24 C25 C26 C30 -179.0(6) ?
C25 C26 C27 C28 2.1(9) ?
C30 C26 C27 C28 -179.8(6) ?
C26 C27 C28 C23 0.3(9) ?
C26 C27 C28 C31 -175.8(6) ?
C24 C23 C28 C27 -3.8(8) ?
C21 C23 C28 C27 -177.7(5) ?
C24 C23 C28 C31 172.0(5) ?
C21 C23 C28 C31 -1.9(8) ?
N4 C22 C32 C33 118.2(6) ?
C21 C22 C32 C33 -63.3(7) ?
N4 C22 C32 C37 -66.8(7) ?
C21 C22 C32 C37 111.6(6) ?
C37 C32 C33 C34 2.9(8) ?
C22 C32 C33 C34 177.8(5) ?
C37 C32 C33 C38 176.8(5) ?
C22 C32 C33 C38 -8.3(8) ?
C32 C33 C34 C35 -2.9(9) ?
C38 C33 C34 C35 -176.8(5) ?
C33 C34 C35 C36 0.8(9) ?
C33 C34 C35 C39 -179.8(6) ?
C34 C35 C36 C37 1.3(9) ?
C39 C35 C36 C37 -178.0(6) ?
C35 C36 C37 C32 -1.3(9) ?
C35 C36 C37 C40 176.7(6) ?
C33 C32 C37 C36 -0.9(8) ?
C22 C32 C37 C36 -175.7(5) ?
C33 C32 C37 C40 -178.9(5) ?
C22 C32 C37 C40 6.3(8) ?
C45 N5 C41 C42 -1.3(8) ?
Co1 N5 C41 C42 175.0(4) ?
N5 C41 C42 C43 -0.1(8) ?
C41 C42 C43 C44 0.1(8) ?
C42 C43 C44 C45 1.4(9) ?
C43 C44 C45 N5 -2.8(8) ?
C41 N5 C45 C44 2.7(7) ?
Co1 N5 C45 C44 -173.7(4) ?
O5 O6 C46 C47 175.3(5) yes
O6 C46 C47 C48 -81.0(8) ?
O6 C46 C47 C56 96.6(6) ?
C56 C47 C48 C49 -2.2(10) ?
C46 C47 C48 C49 175.3(6) ?
C47 C48 C49 C50 1.8(10) ?
C48 C49 C50 C51 -179.9(6) ?
C48 C49 C50 C55 -1.0(9) ?
C49 C50 C51 C52 -177.6(6) ?
C55 C50 C51 C52 3.4(9) ?
C50 C51 C52 C53 -3.9(9) ?
C51 C52 C53 C54 2.2(9) ?
C52 C53 C54 C55 -0.1(9) ?
C53 C54 C55 C56 178.7(5) ?
C53 C54 C55 C50 -0.3(8) ?
C49 C50 C55 C54 179.8(5) ?
C51 C50 C55 C54 -1.2(8) ?
C49 C50 C55 C56 0.7(8) ?
C51 C50 C55 C56 179.7(5) ?
C48 C47 C56 C55 1.9(9) ?
C46 C47 C56 C55 -175.7(5) ?
C54 C55 C56 C47 179.8(5) ?
C50 C55 C56 C47 -1.1(8) ?
